data_2009959
loop_
_publ_author_name
'Blake, Alexander J.'
'Freeman, Gideon'
'Johnson, Brian F.G.'
'McDougall, Gordon S.'

_publ_section_title
;
 Bis(triphenylphosphine)iminium hexafluorophosphate dichloromethane
 solvate (1/1)
;
_journal_issue 8
_journal_name_full 'Acta Crystallographica Section C'
_journal_page_first 1301
_journal_page_last 1303
_journal_paper_doi 10.1107/S010827019400140X
_journal_volume 50
_journal_year 1994
_chemical_formula_moiety 'C36 H30 N1 P2 1+ ,  P1 F6 1- , C1 H2 Cl2'
_chemical_formula_structural 'C36 H30 N1 P2 1+  P1 F6 1-  C1 H2 Cl2'
_chemical_formula_sum 'C37 H32 Cl2 F6 N P3'
_chemical_formula_weight 768.45
_chemical_name_systematic
;
 Bis(triphenylphosphine)iminium hexafluorophosphate dichloromethane
 solvate (1:1)
;
_space_group_IT_number 2
_symmetry_cell_setting triclinic
_symmetry_space_group_name_Hall '-P 1'
_symmetry_space_group_name_H-M 'P -1'
_audit_creation_method SHELXL
_cell_angle_alpha 68.14(2)
_cell_angle_beta 66.968(13)
_cell_angle_gamma 71.043(14)
_cell_formula_units_Z 2
_cell_length_a 12.044(5)
_cell_length_b 12.270(5)
_cell_length_c 14.282(6)
_cell_measurement_reflns_used 12
_cell_measurement_temperature 293.0(10)
_cell_measurement_theta_max 12
_cell_measurement_theta_min 11
_cell_volume 1762.6(13)
_computing_cell_refinement DIF4
_computing_data_collection 'DIF4 (Stoe & Cie, 1988a)'
_computing_data_reduction 'REDU4 (Stoe & Cie, 1988b)'
_computing_molecular_graphics 'SHELXTL/PC (Sheldrick, 1992)'
_computing_structure_refinement 'SHELXL-93 (Sheldrick, 1994)'
_computing_structure_solution 'SHELXS-86 (Sheldrick, 1990)'
_diffrn_ambient_temperature 293.0(10)
_diffrn_measurement_device 'Stoe Stadi-4 four-circle diffractometer'
_diffrn_measurement_method '\w/2\q scans with \w width 0.9+0.35tan\q'
_diffrn_radiation_monochromator graphite
_diffrn_radiation_source 'fine-focus sealed tube'
_diffrn_radiation_type MoK\a
_diffrn_radiation_wavelength 0.71073
_diffrn_reflns_av_R_equivalents 0.0000
_diffrn_reflns_av_sigmaI/netI 0.0839
_diffrn_reflns_limit_h_max 12
_diffrn_reflns_limit_h_min -11
_diffrn_reflns_limit_k_max 13
_diffrn_reflns_limit_k_min -11
_diffrn_reflns_limit_l_max 15
_diffrn_reflns_limit_l_min 0
_diffrn_reflns_number 4551
_diffrn_reflns_theta_max 22.51
_diffrn_reflns_theta_min 2.76
_diffrn_standards_decay_% 3
_diffrn_standards_interval_time 120
_diffrn_standards_number 3
_exptl_absorpt_coefficient_mu 0.381
_exptl_absorpt_correction_T_max 0.255
_exptl_absorpt_correction_T_min 0.185
_exptl_absorpt_correction_type 'semi-empirical (\y scans)'
_exptl_crystal_colour Colourless
_exptl_crystal_density_diffrn 1.448
_exptl_crystal_description Column
_exptl_crystal_F_000 788
_exptl_crystal_size_max 0.9
_exptl_crystal_size_mid 0.5
_exptl_crystal_size_min 0.5
_refine_diff_density_max 0.744
_refine_diff_density_min -0.500
_refine_ls_extinction_method none
_refine_ls_goodness_of_fit_all 1.031
_refine_ls_goodness_of_fit_obs 1.165
_refine_ls_hydrogen_treatment noref
_refine_ls_matrix_type full
_refine_ls_number_parameters 377
_refine_ls_number_reflns 4524
_refine_ls_number_restraints 0
_refine_ls_restrained_S_all 1.072
_refine_ls_restrained_S_obs 1.165
_refine_ls_R_factor_all 0.1446
_refine_ls_R_factor_obs 0.0644
_refine_ls_shift/esd_max 0.036
_refine_ls_shift/esd_mean 0.001
_refine_ls_structure_factor_coef Fsqd
_refine_ls_weighting_scheme
;calc w = 1/[\s^2^(F~o~^2^)+(0.1054P)^2^+2.3325P]
where P = (F~o~^2^+2F~c~^2^)/3
;
_refine_ls_wR_factor_all 0.2141
_refine_ls_wR_factor_obs 0.1682
_reflns_number_observed 2518
_reflns_number_total 4551
_reflns_observed_criterion I>2\s(I)
_cod_data_source_file ha1099.cif
_cod_data_source_block rucopy
_cod_depositor_comments
;
The following automatic conversions were performed:
'_symmetry_cell_setting' value 'Triclinic' changed to 'triclinic'
according to '/home/saulius/struct/CIF-dictionaries/cif_core.dic'
dictionary named 'cif_core.dic' version 2.4.1 from 2010-06-29.

Automatic conversion script
Id: cif_fix_enum 1527 2010-12-29 10:47:43Z saulius 

The following automatic conversions were performed:

'_symmetry_cell_setting' value 'Triclinic' changed to 'triclinic'
according to /home/saulius/struct/CIF-dictionaries/cif_core.dic
dictionary named 'cif_core.dic' version 2.4.1 from 2010-06-29.

Automatic conversion script
Id: cif_fix_values 1715 2011-07-08 13:25:40Z adriana 
;
_cod_original_formula_sum 'C37 H32 Cl2 F6 N1 P3'
_cod_database_code 2009959

loop_
_symmetry_equiv_pos_as_xyz
'x, y, z'
'-x, -y, -z'

loop_
_atom_site_aniso_label
_atom_site_aniso_U_11
_atom_site_aniso_U_22
_atom_site_aniso_U_33
_atom_site_aniso_U_12
_atom_site_aniso_U_13
_atom_site_aniso_U_23
P1 0.0391(10) 0.0365(10) 0.0371(9) -0.0082(8) -0.0133(8) -0.0066(8)
P2 0.0376(10) 0.0379(10) 0.0351(9) -0.0075(8) -0.0107(7) -0.0078(8)
N1 0.039(3) 0.045(3) 0.044(3) -0.005(2) -0.014(2) -0.018(3)
C111 0.043(4) 0.038(4) 0.039(4) -0.014(3) -0.012(3) -0.009(3)
C112 0.049(4) 0.041(4) 0.048(4) -0.011(3) -0.018(3) -0.008(3)
C113 0.063(5) 0.048(4) 0.058(5) -0.015(4) -0.027(4) 0.004(4)
C114 0.071(6) 0.065(5) 0.056(5) -0.033(4) -0.012(4) -0.011(4)
C115 0.048(4) 0.064(5) 0.066(5) -0.016(4) -0.014(4) -0.018(4)
C116 0.050(4) 0.048(4) 0.054(4) -0.014(4) -0.022(4) -0.004(3)
C121 0.057(4) 0.044(4) 0.035(4) -0.019(3) -0.017(3) -0.005(3)
C122 0.055(4) 0.055(5) 0.052(4) -0.008(4) -0.026(4) -0.004(4)
C123 0.077(6) 0.082(6) 0.068(6) -0.019(5) -0.047(5) -0.004(5)
C124 0.116(7) 0.090(7) 0.053(5) -0.043(6) -0.046(5) -0.001(5)
C125 0.105(7) 0.073(6) 0.049(5) -0.029(5) -0.020(5) -0.024(4)
C126 0.079(5) 0.059(5) 0.046(4) -0.015(4) -0.022(4) -0.012(4)
C131 0.044(4) 0.031(4) 0.044(4) -0.005(3) -0.018(3) -0.006(3)
C132 0.045(4) 0.054(5) 0.047(4) -0.008(3) -0.010(3) -0.012(4)
C133 0.060(5) 0.057(5) 0.066(5) -0.003(4) -0.015(4) -0.031(4)
C134 0.083(6) 0.047(5) 0.081(6) 0.005(4) -0.038(5) -0.033(4)
C135 0.081(6) 0.042(5) 0.078(6) -0.013(4) -0.044(5) -0.005(4)
C136 0.059(5) 0.041(4) 0.050(4) -0.007(4) -0.020(4) -0.007(4)
C211 0.042(4) 0.040(4) 0.041(4) -0.007(3) -0.010(3) -0.007(3)
C212 0.051(4) 0.060(5) 0.041(4) -0.018(4) -0.017(3) 0.001(3)
C213 0.061(5) 0.069(5) 0.042(4) -0.019(4) -0.010(4) 0.006(4)
C214 0.051(5) 0.066(5) 0.068(6) -0.021(4) -0.009(4) -0.008(4)
C215 0.055(5) 0.066(5) 0.062(5) -0.020(4) -0.017(4) -0.013(4)
C216 0.054(4) 0.054(4) 0.047(4) -0.022(4) -0.016(4) -0.006(3)
C221 0.034(3) 0.046(4) 0.034(4) -0.007(3) -0.011(3) -0.010(3)
C222 0.053(4) 0.049(4) 0.048(4) -0.013(3) -0.015(4) -0.012(3)
C223 0.062(5) 0.056(5) 0.065(5) -0.011(4) -0.019(4) -0.028(4)
C224 0.057(5) 0.075(6) 0.058(5) 0.000(4) -0.016(4) -0.032(4)
C225 0.050(4) 0.069(5) 0.036(4) -0.009(4) -0.010(3) -0.009(4)
C226 0.050(4) 0.044(4) 0.048(4) -0.013(3) -0.017(4) -0.004(3)
C231 0.041(4) 0.039(4) 0.040(4) -0.008(3) -0.009(3) -0.007(3)
C232 0.048(4) 0.041(4) 0.052(4) -0.008(3) -0.022(3) -0.005(3)
C233 0.049(4) 0.059(5) 0.070(5) -0.007(4) -0.031(4) -0.002(4)
C234 0.048(5) 0.046(5) 0.083(6) -0.003(4) -0.013(4) -0.008(4)
C235 0.060(5) 0.052(5) 0.071(5) -0.004(4) -0.010(4) -0.020(4)
C236 0.053(4) 0.046(4) 0.045(4) 0.000(3) -0.008(3) -0.017(3)
P3 0.0609(13) 0.0490(12) 0.0607(13) -0.0025(10) -0.0280(10) -0.0148(10)
F1 0.150(5) 0.069(3) 0.103(4) -0.028(3) -0.071(4) -0.017(3)
F2 0.092(3) 0.090(3) 0.089(3) -0.015(3) -0.055(3) 0.001(3)
F3 0.085(4) 0.132(5) 0.067(3) 0.000(3) -0.007(3) -0.006(3)
F4 0.102(4) 0.083(3) 0.123(4) 0.003(3) -0.080(3) -0.004(3)
F5 0.088(4) 0.144(5) 0.099(4) -0.007(3) -0.003(3) -0.057(4)
F6 0.201(7) 0.066(3) 0.194(7) -0.033(4) -0.108(6) -0.032(4)
Cl1S 0.140(3) 0.126(3) 0.122(3) -0.053(3) 0.000(3) -0.045(3)
Cl4S 0.145(4) 0.133(4) 0.144(4) 0.028(3) -0.033(3) -0.057(3)

loop_
_atom_site_label
_atom_site_fract_x
_atom_site_fract_y
_atom_site_fract_z
_atom_site_U_iso_or_equiv
_atom_site_thermal_displace_type
_atom_site_calc_flag
_atom_site_refinement_flags
_atom_site_occupancy
_atom_site_disorder_group
_atom_site_type_symbol
P1 0.42324(15) 0.21064(14) 0.18293(13) 0.0381(5) Uani d . 1 . P
P2 0.65493(15) 0.16838(15) 0.22587(13) 0.0379(5) Uani d . 1 . P
N1 0.5639(4) 0.1528(4) 0.1783(4) 0.0417(13) Uani d . 1 . N
C111 0.3276(3) 0.1047(3) 0.2706(3) 0.039(2) Uani d G 1 . C
C112 0.3798(3) -0.0108(4) 0.3216(3) 0.046(2) Uani d G 1 . C
C113 0.3055(4) -0.0939(3) 0.3872(3) 0.059(2) Uani d G 1 . C
C114 0.1789(4) -0.0617(4) 0.4017(3) 0.063(2) Uani d G 1 . C
C115 0.1266(3) 0.0538(4) 0.3507(4) 0.060(2) Uani d G 1 . C
C116 0.2010(3) 0.1370(3) 0.2851(3) 0.050(2) Uani d G 1 . C
H112 0.4779(3) -0.0357(5) 0.3104(5) 0.080 Uiso d G 1 . H
H113 0.3460(6) -0.1833(3) 0.4267(5) 0.080 Uiso d G 1 . H
H114 0.1214(5) -0.1261(5) 0.4525(5) 0.080 Uiso d G 1 . H
H115 0.0286(3) 0.0788(6) 0.3619(6) 0.080 Uiso d G 1 . H
H116 0.1605(5) 0.2264(4) 0.2456(5) 0.080 Uiso d G 1 . H
C121 0.4090(4) 0.2429(4) 0.0542(3) 0.044(2) Uani d G 1 . C
C122 0.3188(4) 0.3375(4) 0.0195(3) 0.055(2) Uani d G 1 . C
C123 0.3066(4) 0.3573(4) -0.0791(4) 0.073(2) Uani d G 1 . C
C124 0.3846(5) 0.2827(5) -0.1430(3) 0.080(3) Uani d G 1 . C
C125 0.4748(5) 0.1882(5) -0.1083(3) 0.072(2) Uani d G 1 . C
C126 0.4870(4) 0.1683(4) -0.0097(4) 0.061(2) Uani d G 1 . C
H122 0.2584(6) 0.3953(5) 0.0689(5) 0.080 Uiso d G 1 . H
H123 0.2367(6) 0.4305(6) -0.1059(6) 0.080 Uiso d G 1 . H
H124 0.3751(8) 0.2980(7) -0.2193(4) 0.080 Uiso d G 1 . H
H125 0.5352(7) 0.1304(6) -0.1577(5) 0.080 Uiso d G 1 . H
H126 0.5569(5) 0.0951(5) 0.0171(5) 0.080 Uiso d G 1 . H
C131 0.3622(4) 0.3472(3) 0.2204(3) 0.040(2) Uani d G 1 . C
C132 0.2698(4) 0.3566(3) 0.3155(3) 0.051(2) Uani d G 1 . C
C133 0.2347(4) 0.4622(4) 0.3450(3) 0.061(2) Uani d G 1 . C
C134 0.2919(5) 0.5585(3) 0.2793(4) 0.066(2) Uani d G 1 . C
C135 0.3842(4) 0.5490(3) 0.1842(4) 0.064(2) Uani d G 1 . C
C136 0.4194(4) 0.4434(4) 0.1548(3) 0.052(2) Uani d G 1 . C
H132 0.2256(6) 0.2821(5) 0.3663(4) 0.080 Uiso d G 1 . H
H133 0.1632(5) 0.4695(6) 0.4186(4) 0.080 Uiso d G 1 . H
H134 0.2646(7) 0.6402(4) 0.3021(6) 0.080 Uiso d G 1 . H
H135 0.4285(6) 0.6235(4) 0.1334(5) 0.080 Uiso d G 1 . H
H136 0.4909(5) 0.4361(6) 0.0811(3) 0.080 Uiso d G 1 . H
C211 0.7646(3) 0.2546(4) 0.1251(3) 0.044(2) Uani d G 1 . C
C212 0.7637(4) 0.2955(4) 0.0202(3) 0.053(2) Uani d G 1 . C
C213 0.8532(4) 0.3569(4) -0.0589(2) 0.064(2) Uani d G 1 . C
C214 0.9436(4) 0.3773(4) -0.0331(3) 0.066(2) Uani d G 1 . C
C215 0.9446(4) 0.3364(4) 0.0718(4) 0.061(2) Uani d G 1 . C
C216 0.8551(4) 0.2750(4) 0.1509(3) 0.051(2) Uani d G 1 . C
H212 0.6936(5) 0.2797(6) 0.0002(5) 0.080 Uiso d G 1 . H
H213 0.8524(6) 0.3886(7) -0.1401(3) 0.080 Uiso d G 1 . H
H214 1.0129(5) 0.4248(6) -0.0944(4) 0.080 Uiso d G 1 . H
H215 1.0146(5) 0.3522(7) 0.0918(5) 0.080 Uiso d G 1 . H
H216 0.8558(6) 0.2433(6) 0.2321(3) 0.080 Uiso d G 1 . H
C221 0.5796(4) 0.2314(4) 0.3351(3) 0.039(2) Uani d G 1 . C
C222 0.5868(4) 0.3446(3) 0.3305(3) 0.050(2) Uani d G 1 . C
C223 0.5164(4) 0.3924(3) 0.4158(4) 0.058(2) Uani d G 1 . C
C224 0.4389(4) 0.3269(4) 0.5057(3) 0.063(2) Uani d G 1 . C
C225 0.4318(4) 0.2137(4) 0.5104(3) 0.056(2) Uani d G 1 . C
C226 0.5021(4) 0.1660(3) 0.4251(3) 0.049(2) Uani d G 1 . C
H222 0.6468(5) 0.3953(5) 0.2609(4) 0.080 Uiso d G 1 . H
H223 0.5220(7) 0.4800(4) 0.4122(5) 0.080 Uiso d G 1 . H
H224 0.3845(6) 0.3639(6) 0.5718(4) 0.080 Uiso d G 1 . H
H225 0.3718(5) 0.1631(6) 0.5800(3) 0.080 Uiso d G 1 . H
H226 0.4966(6) 0.0783(4) 0.4286(5) 0.080 Uiso d G 1 . H
C231 0.7438(4) 0.0220(3) 0.2747(3) 0.043(2) Uani d G 1 . C
C232 0.7925(4) 0.0006(4) 0.3554(3) 0.048(2) Uani d G 1 . C
C233 0.8645(4) -0.1116(4) 0.3901(3) 0.061(2) Uani d G 1 . C
C234 0.8878(4) -0.2024(3) 0.3442(4) 0.066(2) Uani d G 1 . C
C235 0.8390(5) -0.1810(3) 0.2635(4) 0.066(2) Uani d G 1 . C
C236 0.7670(4) -0.0688(4) 0.2287(3) 0.052(2) Uani d G 1 . C
H232 0.7744(6) 0.0708(5) 0.3909(5) 0.080 Uiso d G 1 . H
H233 0.9022(6) -0.1282(6) 0.4526(4) 0.080 Uiso d G 1 . H
H234 0.9435(6) -0.2892(4) 0.3711(6) 0.080 Uiso d G 1 . H
H235 0.8570(7) -0.2512(5) 0.2279(6) 0.080 Uiso d G 1 . H
H236 0.7293(6) -0.0522(6) 0.1662(4) 0.080 Uiso d G 1 . H
P3 0.8861(2) -0.5938(2) 0.3722(2) 0.0564(6) Uani d . 1 . P
F1 0.8623(5) -0.7125(4) 0.3702(4) 0.098(2) Uani d . 1 . F
F2 0.9737(4) -0.6751(4) 0.4424(4) 0.090(2) Uani d . 1 . F
F3 1.0008(5) -0.5983(5) 0.2696(4) 0.112(2) Uani d . 1 . F
F4 0.8010(5) -0.5139(4) 0.2990(4) 0.101(2) Uani d . 1 . F
F5 0.7712(5) -0.5953(6) 0.4755(4) 0.116(2) Uani d . 1 . F
F6 0.9086(7) -0.4779(5) 0.3759(6) 0.138(2) Uani d . 1 . F
C1S 0.954(2) 0.006(3) 0.9611(19) 0.115(8) Uiso d P 0.50 . C
C2S 0.883(3) 0.099(3) 0.922(2) 0.133(8) Uiso d P 0.50 . C
Cl1S 0.8000(4) -0.0873(4) 0.9592(3) 0.133(2) Uani d P 0.78 . Cl
Cl2S 0.9259(17) -0.0564(17) 0.9755(15) 0.125(6) Uiso d P 0.19 . Cl
Cl3S 0.9029(12) 0.0028(12) 0.8689(10) 0.128(4) Uiso d P 0.26 . Cl
Cl4S 0.8148(4) 0.1399(4) 0.8239(4) 0.154(2) Uani d P 0.78 . Cl

loop_
_atom_type_symbol
_atom_type_description
_atom_type_scat_dispersion_real
_atom_type_scat_dispersion_imag
_atom_type_scat_source
C C 0.0033 0.0016 'International Tables Vol C Tables 4.2.6.8 and 6.1.1.4'
H H 0.0000 0.0000 'International Tables Vol C Tables 4.2.6.8 and 6.1.1.4'
N N 0.0061 0.0033 'International Tables Vol C Tables 4.2.6.8 and 6.1.1.4'
F F 0.0171 0.0103 'International Tables Vol C Tables 4.2.6.8 and 6.1.1.4'
P P 0.1023 0.0942 'International Tables Vol C Tables 4.2.6.8 and 6.1.1.4'
Cl Cl 0.1484 0.1585 'International Tables Vol C Tables 4.2.6.8 and 6.1.1.4'

loop_
_geom_angle_atom_site_label_1
_geom_angle_atom_site_label_2
_geom_angle_atom_site_label_3
_geom_angle
_geom_angle_publ_flag
N1 P1 C131 114.6(2) y
N1 P1 C111 110.5(2) y
C131 P1 C111 109.2(2) y
N1 P1 C121 108.9(2) y
C131 P1 C121 107.4(2) y
C111 P1 C121 105.8(2) y
N1 P2 C221 114.4(2) y
N1 P2 C211 111.2(2) y
C221 P2 C211 109.9(2) y
N1 P2 C231 108.5(2) y
C221 P2 C231 106.4(2) y
C211 P2 C231 106.1(2) y
P2 N1 P1 134.3(3) y
C116 C111 C112 120.0 ?
C116 C111 P1 119.8(2) y
C112 C111 P1 120.2(2) y
C113 C112 C111 120.0 ?
C112 C113 C114 120.0 ?
C115 C114 C113 120.0 ?
C114 C115 C116 120.0 ?
C115 C116 C111 120.0 ?
C122 C121 C126 120.0 ?
C122 C121 P1 121.3(3) y
C126 C121 P1 118.7(3) y
C121 C122 C123 120.0 ?
C124 C123 C122 120.0 ?
C125 C124 C123 120.0 ?
C124 C125 C126 120.0 ?
C121 C126 C125 120.0 ?
C132 C131 C136 120.0 ?
C132 C131 P1 122.8(2) y
C136 C131 P1 116.9(2) y
C133 C132 C131 120.0 ?
C132 C133 C134 120.0 ?
C135 C134 C133 120.0 ?
C136 C135 C134 120.0 ?
C135 C136 C131 120.0 ?
C216 C211 C212 120.0 ?
C216 C211 P2 119.7(2) y
C212 C211 P2 120.2(2) y
C211 C212 C213 120.0 ?
C214 C213 C212 120.0 ?
C213 C214 C215 120.0 ?
C214 C215 C216 120.0 ?
C211 C216 C215 120.0 ?
C222 C221 C226 120.0 ?
C222 C221 P2 123.3(2) y
C226 C221 P2 116.4(2) y
C221 C222 C223 120.0 ?
C222 C223 C224 120.0 ?
C225 C224 C223 120.0 ?
C224 C225 C226 120.0 ?
C225 C226 C221 120.0 ?
C236 C231 C232 120.0 ?
C236 C231 P2 119.6(2) y
C232 C231 P2 120.4(2) y
C233 C232 C231 120.0 ?
C234 C233 C232 120.0 ?
C233 C234 C235 120.0 ?
C236 C235 C234 120.0 ?
C235 C236 C231 120.0 ?
F6 P3 F3 91.2(4) y
F6 P3 F5 91.3(4) y
F3 P3 F5 177.4(4) y
F6 P3 F1 179.2(4) y
F3 P3 F1 89.5(3) y
F5 P3 F1 87.9(3) y
F6 P3 F2 91.0(3) y
F3 P3 F2 89.2(3) y
F5 P3 F2 90.2(3) y
F1 P3 F2 88.7(3) y
F6 P3 F4 89.8(3) y
F3 P3 F4 89.3(3) y
F5 P3 F4 91.3(3) y
F1 P3 F4 90.6(3) y
F2 P3 F4 178.3(3) y
Cl4S C2S Cl2S 114.4(16) ?

loop_
_geom_bond_atom_site_label_1
_geom_bond_atom_site_label_2
_geom_bond_site_symmetry_2
_geom_bond_distance
_geom_bond_publ_flag
P1 N1 . 1.595(5) y
P1 C131 . 1.787(3) y
P1 C111 . 1.794(3) y
P1 C121 . 1.797(4) y
P2 N1 . 1.587(5) y
P2 C221 . 1.787(3) y
P2 C211 . 1.795(3) y
P2 C231 . 1.805(3) y
C111 C116 . 1.40 ?
C111 C112 . 1.40 ?
C112 C113 . 1.39 ?
C113 C114 . 1.40 ?
C114 C115 . 1.39 ?
C115 C116 . 1.40 ?
C121 C122 . 1.39 ?
C121 C126 . 1.40 ?
C122 C123 . 1.40 ?
C123 C124 . 1.40 ?
C124 C125 . 1.39 ?
C125 C126 . 1.40 ?
C131 C132 . 1.40 ?
C131 C136 . 1.40 ?
C132 C133 . 1.39 ?
C133 C134 . 1.40 ?
C134 C135 . 1.39 ?
C135 C136 . 1.39 ?
C211 C216 . 1.39 ?
C211 C212 . 1.39 ?
C212 C213 . 1.40 ?
C213 C214 . 1.39 ?
C214 C215 . 1.40 ?
C215 C216 . 1.40 ?
C221 C222 . 1.40 ?
C221 C226 . 1.40 ?
C222 C223 . 1.40 ?
C223 C224 . 1.40 ?
C224 C225 . 1.40 ?
C225 C226 . 1.40 ?
C231 C236 . 1.39 ?
C231 C232 . 1.40 ?
C232 C233 . 1.40 ?
C233 C234 . 1.39 ?
C234 C235 . 1.40 ?
C235 C236 . 1.39 ?
P3 F1 . 1.585(5) y
P3 F2 . 1.585(5) y
P3 F3 . 1.577(5) y
P3 F4 . 1.590(5) y
P3 F5 . 1.578(5) y
P3 F6 . 1.554(5) y
C1S Cl3S . 1.67(3) ?
C2S Cl3S . 1.54(3) ?
C2S Cl4S . 1.72(3) ?
C2S Cl2S . 1.76(3) ?
